data_7203161
loop_
_publ_author_name
'Bettington, Sylvia'
'Tavasli, Mustafa'
'Bryce, Martin R.'
'Batsanov, Andrei S.'
'Thompson, Amber L.'
'Al Attar, Hameed A.'
'Dias, Fernando B.'
'Monkman, Andrew P.'

_publ_section_title
;
 Bridged diiridium complexes for electrophosphorescent OLEDs:
 synthesis, X-ray crystal structures, photophysics, and devices
;
_journal_issue 11
_journal_name_full 'Journal of Materials Chemistry'
_journal_page_first 1046
_journal_paper_doi 10.1039/b515258e
_journal_volume 16
_journal_year 2006
_chemical_formula_moiety 'C120 H144 Cl2 Ir2 N4,2(C H2 Cl2),H2 O'
_chemical_formula_sum 'C122 H150 Cl6 Ir2 N4 O'
_chemical_formula_weight 2285.56
_chemical_melting_point ?
_chemical_name_systematic
; tetrakis(9,9-dihexyl-2-(pyridin-2-yl)fluorene-C^2^,N')-bis-(\m-
chloro)diiridium, bis(dichloromethane) hydrate
;
_space_group_IT_number 70
_symmetry_cell_setting orthorhombic
_symmetry_space_group_name_Hall '-F 2uv 2vw'
_symmetry_space_group_name_H-M 'F d d d :2'
_atom_sites_solution_hydrogens geom
_atom_sites_solution_primary direct
_atom_sites_solution_secondary difmap
_audit_creation_method SHELXL-97
_cell_angle_alpha 90.00
_cell_angle_beta 90.00
_cell_angle_gamma 90.00
_cell_formula_units_Z 8
_cell_length_a 21.932(2)
_cell_length_b 25.059(2)
_cell_length_c 40.880(4)
_cell_measurement_reflns_used 6744
_cell_measurement_temperature 120(2)
_cell_measurement_theta_max 27.413
_cell_measurement_theta_min 3.173
_cell_volume 22467(3)
_computing_cell_refinement 'SMART-NT V6.1 (Bruker, 2000)'
_computing_data_collection 'SMART-NT V6.1 (Bruker, 2000)'
_computing_data_reduction 'SMART-NT V6.1 (Bruker, 2000)'
_computing_molecular_graphics 'Bruker SHELXTL'
_computing_publication_material 'Bruker SHELXTL'
_computing_structure_refinement 'SHELXL-97 (Sheldrick, 1997)'
_computing_structure_solution 'SHELXS-97 (Sheldrick, 1997)'
_diffrn_ambient_temperature 120(2)
_diffrn_detector_area_resol_mean 8
_diffrn_measured_fraction_theta_full 0.977
_diffrn_measured_fraction_theta_max 0.907
_diffrn_measurement_device_type 'Bruker SMART 1K CCD area detector'
_diffrn_measurement_method '\w scans'
_diffrn_radiation_source 'fine-focus sealed tube'
_diffrn_radiation_type MoK\a
_diffrn_radiation_wavelength 0.71073
_diffrn_reflns_av_R_equivalents 0.0962
_diffrn_reflns_av_sigmaI/netI 0.1074
_diffrn_reflns_limit_h_max 28
_diffrn_reflns_limit_h_min -20
_diffrn_reflns_limit_k_max 32
_diffrn_reflns_limit_k_min -19
_diffrn_reflns_limit_l_max 51
_diffrn_reflns_limit_l_min -52
_diffrn_reflns_number 18780
_diffrn_reflns_theta_full 25.00
_diffrn_reflns_theta_max 27.41
_diffrn_reflns_theta_min 3.27
_exptl_absorpt_coefficient_mu 2.559
_exptl_absorpt_correction_T_max 0.6587
_exptl_absorpt_correction_T_min 0.4735
_exptl_absorpt_correction_type integration
_exptl_absorpt_process_details 'XPREP (SHELXTL,1997)'
_exptl_crystal_colour yellow
_exptl_crystal_density_diffrn 1.351
_exptl_crystal_density_meas ?
_exptl_crystal_density_method .
_exptl_crystal_description block
_exptl_crystal_F_000 9392
_exptl_crystal_size_max 0.32
_exptl_crystal_size_mid 0.22
_exptl_crystal_size_min 0.20
_refine_diff_density_max 1.861
_refine_diff_density_min -1.814
_refine_diff_density_rms 0.188
_refine_ls_extinction_method none
_refine_ls_goodness_of_fit_ref 1.272
_refine_ls_hydrogen_treatment constr
_refine_ls_matrix_type full
_refine_ls_number_parameters 315
_refine_ls_number_reflns 5808
_refine_ls_number_restraints 1
_refine_ls_restrained_S_all 1.272
_refine_ls_R_factor_all 0.1190
_refine_ls_R_factor_gt 0.0807
_refine_ls_shift/su_max 0.003
_refine_ls_shift/su_mean 0.000
_refine_ls_structure_factor_coef Fsqd
_refine_ls_weighting_details 'calc w=1/[\s^2^(Fo^2^)+(0.1P)^2^+3.0P] where P=(Fo^2^+2Fc^2^)/3'
_refine_ls_weighting_scheme calc
_refine_ls_wR_factor_gt 0.2002
_refine_ls_wR_factor_ref 0.2335
_reflns_number_gt 3800
_reflns_number_total 5808
_reflns_threshold_expression I>2\s(I)
_cod_data_source_file b515258e.txt
_cod_data_source_block (3)
_cod_depositor_comments
;
The following automatic conversions were performed:
'_symmetry_cell_setting' value 'Orthorhombic' changed to 'orthorhombic'
according to '/home/adriana/struct/CIF-dictionaries/cif_core.dic'
dictionary named 'cif_core.dic' version 2.4.1 from
2010-06-29.

'_exptl_absorpt_correction_type' value 'Integration' changed
to 'integration' according to
'/home/adriana/struct/CIF-dictionaries/cif_core.dic' dictionary named
'cif_core.dic' version 2.4.1 from 2010-06-29.

Automatic conversion script
Id: cif_fix_enum 1555 2011-01-17 13:19:09Z saulius 

The following automatic conversions were performed:

'_chemical_melting_point' value 'not measured' was changed to '?' -
the value is undefined or not given.

Automatic conversion script
Id: cif_fix_values 1569 2011-02-09 13:29:24Z adriana 
;
_cod_original_cell_volume 22467(4)
_cod_original_sg_symbol_H-M Fddd
_cod_database_code 7203161

loop_
_symmetry_equiv_pos_as_xyz
'x, y, z'
'-x+3/4, -y+3/4, z'
'-x+3/4, y, -z+3/4'
'x, -y+3/4, -z+3/4'
'x, y+1/2, z+1/2'
'-x+3/4, -y+5/4, z+1/2'
'-x+3/4, y+1/2, -z+5/4'
'x, -y+5/4, -z+5/4'
'x+1/2, y, z+1/2'
'-x+5/4, -y+3/4, z+1/2'
'-x+5/4, y, -z+5/4'
'x+1/2, -y+3/4, -z+5/4'
'x+1/2, y+1/2, z'
'-x+5/4, -y+5/4, z'
'-x+5/4, y+1/2, -z+3/4'
'x+1/2, -y+5/4, -z+3/4'
'-x, -y, -z'
'x-3/4, y-3/4, -z'
'x-3/4, -y, z-3/4'
'-x, y-3/4, z-3/4'
'-x, -y+1/2, -z+1/2'
'x-3/4, y-1/4, -z+1/2'
'x-3/4, -y+1/2, z-1/4'
'-x, y-1/4, z-1/4'
'-x+1/2, -y, -z+1/2'
'x-1/4, y-3/4, -z+1/2'
'x-1/4, -y, z-1/4'
'-x+1/2, y-3/4, z-1/4'
'-x+1/2, -y+1/2, -z'
'x-1/4, y-1/4, -z'
'x-1/4, -y+1/2, z-3/4'
'-x+1/2, y-1/4, z-3/4'

loop_
_atom_site_label
_atom_site_type_symbol
_atom_site_fract_x
_atom_site_fract_y
_atom_site_fract_z
_atom_site_U_iso_or_equiv
_atom_site_adp_type
_atom_site_occupancy
_atom_site_symmetry_multiplicity
_atom_site_calc_flag
_atom_site_refinement_flags
_atom_site_disorder_assembly
_atom_site_disorder_group
Ir Ir 0.1250 0.199033(18) 0.6250 0.0397(2) Uani 1 2 d S . .
Cl1 Cl 0.1250 0.1250 0.66611(7) 0.0422(7) Uani 1 2 d S . .
N1 N 0.0320(4) 0.2048(3) 0.62332(15) 0.0445(18) Uani 1 1 d . . .
C1 C -0.0073(4) 0.1818(4) 0.6434(2) 0.052(2) Uani 1 1 d . . .
H1 H 0.0082 0.1576 0.6593 0.062 Uiso 1 1 d R . .
C2 C -0.0682(5) 0.1900(4) 0.6428(2) 0.059(3) Uani 1 1 d . . .
H2 H -0.0943 0.1729 0.6581 0.071 Uiso 1 1 d R . .
C3 C -0.0921(5) 0.2248(5) 0.6189(3) 0.062(3) Uani 1 1 d . . .
H3 H -0.1347 0.2310 0.6176 0.074 Uiso 1 1 d R . .
C4 C -0.0527(4) 0.2492(4) 0.5978(2) 0.058(3) Uani 1 1 d . . .
H4 H -0.0679 0.2726 0.5814 0.070 Uiso 1 1 d R . .
C5 C 0.0100(4) 0.2397(4) 0.6004(2) 0.046(2) Uani 1 1 d . . .
C6 C 0.0579(4) 0.2651(4) 0.5803(2) 0.050(2) Uani 1 1 d . . .
C7 C 0.0435(5) 0.2987(4) 0.5540(2) 0.053(2) Uani 1 1 d . . .
H7 H 0.0026 0.3082 0.5491 0.064 Uiso 1 1 d R . .
C8 C 0.0917(5) 0.3176(4) 0.5354(3) 0.055(2) Uani 1 1 d . . .
C9 C 0.1520(5) 0.3046(4) 0.5432(2) 0.055(2) Uani 1 1 d . . .
C10 C 0.1640(5) 0.2726(4) 0.5693(2) 0.049(2) Uani 1 1 d . . .
H10 H 0.2052 0.2640 0.5741 0.059 Uiso 1 1 d R . .
C11 C 0.1190(4) 0.2533(4) 0.5885(2) 0.048(2) Uani 1 1 d . . .
C12 C 0.1929(5) 0.3304(4) 0.5187(2) 0.055(2) Uani 1 1 d . . .
C13 C 0.2544(5) 0.3280(4) 0.5147(2) 0.056(2) Uani 1 1 d . . .
H13 H 0.2784 0.3060 0.5286 0.067 Uiso 1 1 d R . .
C14 C 0.2815(6) 0.3576(4) 0.4904(3) 0.069(3) Uani 1 1 d . . .
H14 H 0.3244 0.3554 0.4873 0.083 Uiso 1 1 d R . .
C15 C 0.2472(6) 0.3903(4) 0.4703(3) 0.067(3) Uani 1 1 d . . .
H15 H 0.2667 0.4114 0.4541 0.081 Uiso 1 1 d R . .
C16 C 0.1851(6) 0.3923(4) 0.4736(3) 0.066(3) Uani 1 1 d . . .
H16 H 0.1616 0.4149 0.4599 0.079 Uiso 1 1 d R . .
C17 C 0.1563(5) 0.3603(4) 0.4978(2) 0.061(3) Uani 1 1 d . . .
C18 C 0.0899(5) 0.3553(4) 0.5048(2) 0.059(3) Uani 1 1 d . . .
C19 C 0.0535(5) 0.3302(5) 0.4772(2) 0.071(3) Uani 1 1 d . . .
H191 H 0.0558 0.3538 0.4578 0.086 Uiso 1 1 d R . .
H192 H 0.0101 0.3283 0.4839 0.086 Uiso 1 1 d R . .
C20 C 0.0745(6) 0.2734(6) 0.4674(3) 0.084(4) Uani 1 1 d . . .
H201 H 0.1175 0.2749 0.4601 0.100 Uiso 1 1 d R . .
H202 H 0.0722 0.2493 0.4865 0.100 Uiso 1 1 d R . .
C21 C 0.0353(6) 0.2512(6) 0.4398(3) 0.102(5) Uani 1 1 d . . .
H211 H -0.0076 0.2504 0.4473 0.122 Uiso 1 1 d R . .
H212 H 0.0375 0.2760 0.4210 0.122 Uiso 1 1 d R . .
C22 C 0.0535(8) 0.1956(6) 0.4286(3) 0.122(6) Uani 1 1 d . . .
H221 H 0.0530 0.1709 0.4475 0.146 Uiso 1 1 d R . .
H222 H 0.0956 0.1965 0.4198 0.146 Uiso 1 1 d R . .
C23 C 0.0090(9) 0.1754(9) 0.4021(4) 0.143(8) Uani 1 1 d . . .
H231 H -0.0327 0.1744 0.4113 0.172 Uiso 1 1 d R . .
H232 H 0.0087 0.2014 0.3838 0.172 Uiso 1 1 d R . .
C24 C 0.0211(12) 0.1249(9) 0.3898(7) 0.176(11) Uani 1 1 d . . .
H241 H -0.0169 0.1079 0.3823 0.264 Uiso 1 1 d R . .
H242 H 0.0400 0.1021 0.4066 0.264 Uiso 1 1 d R . .
H243 H 0.0492 0.1286 0.3712 0.264 Uiso 1 1 d R . .
C25 C 0.0589(6) 0.4091(5) 0.5140(3) 0.081(4) Uani 1 1 d . . .
H251 H 0.0571 0.4318 0.4942 0.098 Uiso 1 1 d R . .
H252 H 0.0165 0.4017 0.5209 0.098 Uiso 1 1 d R . .
C26 C 0.0906(7) 0.4406(5) 0.5412(4) 0.086(4) Uani 1 1 d . . .
H261 H 0.1318 0.4512 0.5337 0.103 Uiso 1 1 d R . .
H262 H 0.0953 0.4174 0.5606 0.103 Uiso 1 1 d R . .
C27 C 0.0542(7) 0.4905(6) 0.5505(4) 0.108(5) Uani 1 1 d . . .
H271 H 0.0467 0.5120 0.5306 0.130 Uiso 1 1 d R . .
H272 H 0.0140 0.4794 0.5592 0.130 Uiso 1 1 d R . .
C28 C 0.0866(9) 0.5258(8) 0.5751(5) 0.132(6) Uani 1 1 d . . .
H281 H 0.1282 0.5336 0.5669 0.172 Uiso 1 1 d R . .
H282 H 0.0907 0.5062 0.5960 0.172 Uiso 1 1 d R . .
C29 C 0.0510(12) 0.5821(14) 0.5819(10) 0.26(2) Uani 1 1 d . . .
H291 H 0.0733 0.6026 0.5988 0.335 Uiso 1 1 d R . .
H292 H 0.0505 0.6036 0.5616 0.335 Uiso 1 1 d R . .
C30 C -0.0059(14) 0.5736(10) 0.5918(5) 0.185(10) Uani 1 1 d . . .
H301 H -0.0266 0.6079 0.5948 0.278 Uiso 1 1 d R . .
H302 H -0.0053 0.5541 0.6126 0.278 Uiso 1 1 d R . .
H303 H -0.0276 0.5525 0.5753 0.278 Uiso 1 1 d R . .
Cl2 Cl 0.4096(6) 0.3621(6) 0.6800(4) 0.199(6) Uani 0.50 1 d PD A -1
Cl3 Cl 0.3712(4) 0.3175(7) 0.7351(3) 0.163(5) Uani 0.50 1 d PD A -1
C31 C 0.371(3) 0.387(2) 0.7179(11) 0.18(2) Uiso 0.50 1 d PD A -1
H311 H 0.3283 0.3974 0.7126 0.218 Uiso 0.50 1 d PR A -1
H312 H 0.3908 0.4154 0.7308 0.218 Uiso 0.50 1 d PR A -1
O1 O 0.1250 0.3457(8) 0.6250 0.061(5) Uiso 0.50 2 d SP . .

loop_
_atom_site_aniso_label
_atom_site_aniso_U_11
_atom_site_aniso_U_22
_atom_site_aniso_U_33
_atom_site_aniso_U_23
_atom_site_aniso_U_13
_atom_site_aniso_U_12
Ir 0.0442(3) 0.0492(3) 0.0258(3) 0.000 0.00135(19) 0.000
Cl1 0.0546(18) 0.0469(15) 0.0252(13) 0.000 0.000 -0.0017(14)
N1 0.044(4) 0.050(4) 0.040(4) -0.007(3) -0.003(3) 0.005(3)
C1 0.052(6) 0.068(6) 0.036(5) -0.002(4) 0.008(4) -0.012(5)
C2 0.062(7) 0.077(7) 0.038(6) -0.001(5) 0.020(5) -0.002(5)
C3 0.044(6) 0.082(7) 0.060(7) -0.011(6) 0.003(5) 0.005(5)
C4 0.052(6) 0.076(7) 0.047(5) 0.009(5) 0.004(4) 0.011(5)
C5 0.046(5) 0.066(6) 0.027(4) -0.010(4) 0.002(4) 0.006(4)
C6 0.058(6) 0.063(6) 0.030(4) -0.002(4) -0.001(4) 0.007(5)
C7 0.042(5) 0.071(7) 0.046(5) 0.002(5) 0.000(4) 0.009(4)
C8 0.053(6) 0.065(6) 0.047(6) 0.006(5) -0.002(5) 0.006(5)
C9 0.070(7) 0.054(6) 0.042(5) 0.000(4) 0.003(5) -0.002(5)
C10 0.061(6) 0.057(6) 0.031(4) 0.002(4) 0.002(4) -0.003(4)
C11 0.041(5) 0.074(6) 0.027(4) -0.019(4) 0.001(3) 0.010(4)
C12 0.070(7) 0.059(6) 0.035(5) 0.000(4) 0.010(4) -0.006(5)
C13 0.060(6) 0.065(6) 0.042(5) -0.002(4) 0.002(4) -0.007(5)
C14 0.085(8) 0.072(7) 0.051(6) 0.008(5) 0.014(6) -0.009(6)
C15 0.091(9) 0.071(7) 0.039(6) 0.005(5) 0.016(6) -0.015(6)
C16 0.081(8) 0.070(7) 0.045(6) -0.001(5) 0.016(5) -0.002(6)
C17 0.081(7) 0.070(7) 0.032(5) 0.004(4) 0.007(5) 0.006(5)
C18 0.075(7) 0.059(6) 0.044(6) 0.013(5) -0.002(5) 0.003(5)
C19 0.083(8) 0.098(9) 0.033(5) 0.019(5) 0.000(5) -0.011(7)
C20 0.094(9) 0.107(10) 0.050(6) 0.012(7) -0.004(6) -0.026(8)
C21 0.092(10) 0.153(15) 0.061(7) -0.017(9) 0.005(7) -0.032(9)
C22 0.177(16) 0.132(13) 0.057(8) -0.018(8) 0.006(9) -0.085(12)
C23 0.147(16) 0.178(19) 0.104(13) -0.068(13) 0.025(11) -0.055(14)
C24 0.21(3) 0.15(2) 0.16(2) -0.059(17) 0.04(2) -0.026(17)
C25 0.102(9) 0.082(8) 0.059(7) 0.014(6) -0.010(7) 0.024(7)
C26 0.082(9) 0.089(9) 0.086(10) 0.008(7) -0.003(8) 0.031(7)
C27 0.115(12) 0.091(10) 0.119(12) -0.007(9) -0.031(10) 0.014(9)
C28 0.124(14) 0.115(13) 0.157(17) -0.022(13) -0.022(13) -0.007(11)
C29 0.117(19) 0.28(4) 0.38(5) -0.19(4) 0.02(2) -0.02(2)
C30 0.27(4) 0.16(2) 0.128(19) 0.019(16) -0.01(2) 0.02(2)
Cl2 0.175(12) 0.229(15) 0.193(14) -0.051(11) -0.004(9) -0.065(11)
Cl3 0.081(6) 0.282(14) 0.127(9) 0.090(10) -0.040(5) -0.028(6)

loop_
_atom_type_symbol
_atom_type_description
_atom_type_scat_dispersion_real
_atom_type_scat_dispersion_imag
_atom_type_scat_source
C C 0.0033 0.0016 'International Tables Vol C Tables 4.2.6.8 and 6.1.1.4'
H H 0.0000 0.0000 'International Tables Vol C Tables 4.2.6.8 and 6.1.1.4'
N N 0.0061 0.0033 'International Tables Vol C Tables 4.2.6.8 and 6.1.1.4'
Cl Cl 0.1484 0.1585 'International Tables Vol C Tables 4.2.6.8 and 6.1.1.4'
Ir Ir -1.4442 7.9887 'International Tables Vol C Tables 4.2.6.8 and 6.1.1.4'

loop_
_geom_angle_atom_site_label_1
_geom_angle_atom_site_label_2
_geom_angle_atom_site_label_3
_geom_angle
_geom_angle_site_symmetry_1
_geom_angle_site_symmetry_3
_geom_angle_publ_flag
C11 Ir C11 95.5(5) 11_455 . ?
C11 Ir N1 92.4(3) 11_455 . ?
C11 Ir N1 82.1(3) . . ?
C11 Ir N1 82.1(3) 11_455 11_455 ?
C11 Ir N1 92.4(3) . 11_455 ?
N1 Ir N1 171.9(4) . 11_455 ?
C11 Ir Cl1 90.2(3) 11_455 . ?
C11 Ir Cl1 173.4(2) . . ?
N1 Ir Cl1 94.3(2) . . ?
N1 Ir Cl1 91.70(18) 11_455 . ?
C11 Ir Cl1 173.4(2) 11_455 11_455 ?
C11 Ir Cl1 90.2(3) . 11_455 ?
N1 Ir Cl1 91.70(18) . 11_455 ?
N1 Ir Cl1 94.3(2) 11_455 11_455 ?
Cl1 Ir Cl1 84.35(10) . 11_455 ?
Ir Cl1 Ir 95.65(10) . 14_445 ?
C1 N1 C5 118.3(9) . . ?
C1 N1 Ir 126.7(7) . . ?
C5 N1 Ir 114.8(6) . . ?
N1 C1 C2 124.5(10) . . ?
C1 C2 C3 118.3(9) . . ?
C4 C3 C2 118.7(9) . . ?
C3 C4 C5 119.9(9) . . ?
N1 C5 C4 120.3(8) . . ?
N1 C5 C6 113.9(8) . . ?
C4 C5 C6 125.7(9) . . ?
C7 C6 C11 121.3(9) . . ?
C7 C6 C5 121.8(9) . . ?
C11 C6 C5 117.0(8) . . ?
C8 C7 C6 117.2(9) . . ?
C7 C8 C9 121.1(9) . . ?
C7 C8 C18 128.8(9) . . ?
C9 C8 C18 110.2(9) . . ?
C10 C9 C8 119.9(10) . . ?
C10 C9 C12 131.7(10) . . ?
C8 C9 C12 108.4(9) . . ?
C11 C10 C9 121.7(10) . . ?
C10 C11 C6 118.8(9) . . ?
C10 C11 Ir 128.4(7) . . ?
C6 C11 Ir 112.1(7) . . ?
C13 C12 C17 121.3(9) . . ?
C13 C12 C9 131.2(10) . . ?
C17 C12 C9 107.4(9) . . ?
C12 C13 C14 119.5(11) . . ?
C13 C14 C15 120.9(11) . . ?
C16 C15 C14 120.2(10) . . ?
C15 C16 C17 119.4(11) . . ?
C12 C17 C16 118.4(11) . . ?
C12 C17 C18 113.4(9) . . ?
C16 C17 C18 128.1(10) . . ?
C17 C18 C19 113.9(9) . . ?
C17 C18 C25 113.6(10) . . ?
C19 C18 C25 107.8(9) . . ?
C17 C18 C8 100.5(8) . . ?
C19 C18 C8 110.9(9) . . ?
C25 C18 C8 109.9(9) . . ?
C18 C19 C20 114.5(10) . . ?
C21 C20 C19 111.0(11) . . ?
C22 C21 C20 114.1(13) . . ?
C21 C22 C23 110.2(16) . . ?
C24 C23 C22 116(2) . . ?
C26 C25 C18 115.1(9) . . ?
C25 C26 C27 111.5(11) . . ?
C28 C27 C26 113.4(13) . . ?
C27 C28 C29 113.1(16) . . ?
C30 C29 C28 111(3) . . ?
Cl2 C31 Cl3 90(3) . . ?

loop_
_geom_bond_atom_site_label_1
_geom_bond_atom_site_label_2
_geom_bond_distance
_geom_bond_site_symmetry_2
_geom_bond_publ_flag
Ir C11 2.024(10) 11_455 ?
Ir C11 2.024(10) . ?
Ir N1 2.045(8) . ?
Ir N1 2.045(8) 11_455 ?
Ir Cl1 2.5034(19) . ?
Ir Cl1 2.5034(19) 11_455 ?
N1 C1 1.322(12) . ?
N1 C5 1.371(11) . ?
C1 C2 1.353(14) . ?
C2 C3 1.410(15) . ?
C3 C4 1.365(14) . ?
C4 C5 1.401(12) . ?
C5 C6 1.475(13) . ?
C6 C7 1.401(13) . ?
C6 C11 1.413(12) . ?
C7 C8 1.386(14) . ?
C8 C9 1.399(15) . ?
C8 C18 1.566(14) . ?
C9 C10 1.362(13) . ?
C9 C12 1.489(13) . ?
C10 C11 1.349(12) . ?
C12 C13 1.362(13) . ?
C12 C17 1.393(14) . ?
C13 C14 1.375(13) . ?
C14 C15 1.384(16) . ?
C15 C16 1.369(15) . ?
C16 C17 1.420(14) . ?
C17 C18 1.489(16) . ?
C18 C19 1.520(15) . ?
C18 C25 1.556(16) . ?
C19 C20 1.551(17) . ?
C20 C21 1.522(16) . ?
C21 C22 1.52(2) . ?
C22 C23 1.54(2) . ?
C23 C24 1.39(2) . ?
C25 C26 1.530(17) . ?
C26 C27 1.533(17) . ?
C27 C28 1.51(2) . ?
C28 C29 1.64(3) . ?
C29 C30 1.33(3) . ?
Cl2 C31 1.87(5) . ?
Cl3 C31 1.88(5) . ?

loop_
_geom_torsion_atom_site_label_1
_geom_torsion_atom_site_label_2
_geom_torsion_atom_site_label_3
_geom_torsion_atom_site_label_4
_geom_torsion
_geom_torsion_site_symmetry_1
_geom_torsion_site_symmetry_2
_geom_torsion_site_symmetry_3
_geom_torsion_site_symmetry_4
_geom_torsion_publ_flag
C11 Ir Cl1 Ir -176.3(2) 11_455 . . 14_445 ?
C11 Ir Cl1 Ir 34(2) . . . 14_445 ?
N1 Ir Cl1 Ir 91.28(18) . . . 14_445 ?
N1 Ir Cl1 Ir -94.14(19) 11_455 . . 14_445 ?
Cl1 Ir Cl1 Ir 0.0 11_455 . . 14_445 ?
C11 Ir N1 C1 -79.4(7) 11_455 . . . ?
C11 Ir N1 C1 -174.6(8) . . . . ?
N1 Ir N1 C1 -126.8(7) 11_455 . . . ?
Cl1 Ir N1 C1 11.0(7) . . . . ?
Cl1 Ir N1 C1 95.4(7) 11_455 . . . ?
C11 Ir N1 C5 95.1(6) 11_455 . . . ?
C11 Ir N1 C5 -0.2(6) . . . . ?
N1 Ir N1 C5 47.7(5) 11_455 . . . ?
Cl1 Ir N1 C5 -174.6(5) . . . . ?
Cl1 Ir N1 C5 -90.1(5) 11_455 . . . ?
C1 N1 C5 C6 177.2(8) . . . . ?
Ir N1 C5 C6 2.2(9) . . . . ?
C3 C4 C5 C6 -177.1(10) . . . . ?
N1 C5 C6 C7 175.1(8) . . . . ?
C4 C5 C6 C7 -5.8(14) . . . . ?
N1 C5 C6 C11 -4.1(11) . . . . ?
C4 C5 C6 C11 175.0(9) . . . . ?
C11 C6 C7 C8 3.4(14) . . . . ?
C5 C6 C7 C8 -175.7(9) . . . . ?
C9 C10 C11 Ir 172.3(7) . . . . ?
C7 C6 C11 C10 -3.8(14) . . . . ?
C5 C6 C11 C10 175.3(8) . . . . ?
C7 C6 C11 Ir -175.3(7) . . . . ?
C5 C6 C11 Ir 3.9(10) . . . . ?
C11 Ir C11 C10 95.8(9) 11_455 . . . ?
N1 Ir C11 C10 -172.5(9) . . . . ?
N1 Ir C11 C10 13.5(8) 11_455 . . . ?
Cl1 Ir C11 C10 -114.9(19) . . . . ?
Cl1 Ir C11 C10 -80.8(8) 11_455 . . . ?
C11 Ir C11 C6 -93.7(6) 11_455 . . . ?
N1 Ir C11 C6 -2.0(6) . . . . ?
N1 Ir C11 C6 -176.0(6) 11_455 . . . ?
Cl1 Ir C11 C6 56(2) . . . . ?
Cl1 Ir C11 C6 89.7(6) 11_455 . . . ?
C10 C9 C12 C13 2.6(18) . . . . ?
C8 C9 C12 C13 -176.6(10) . . . . ?
C10 C9 C12 C17 -178.1(10) . . . . ?
C8 C9 C12 C17 2.8(11) . . . . ?
C17 C12 C13 C14 2.9(15) . . . . ?
C9 C12 C13 C14 -177.8(10) . . . . ?
C12 C13 C14 C15 1.0(16) . . . . ?
C13 C14 C15 C16 -2.2(17) . . . . ?
C14 C15 C16 C17 -0.4(16) . . . . ?
C13 C12 C17 C16 -5.3(15) . . . . ?
C9 C12 C17 C16 175.2(9) . . . . ?
C13 C12 C17 C18 176.4(9) . . . . ?
C9 C12 C17 C18 -3.0(12) . . . . ?
C15 C16 C17 C12 4.1(15) . . . . ?
C15 C16 C17 C18 -178.0(10) . . . . ?
C12 C17 C18 C19 -116.6(10) . . . . ?
C16 C17 C18 C19 65.3(14) . . . . ?
C12 C17 C18 C25 119.3(10) . . . . ?
C16 C17 C18 C25 -58.7(14) . . . . ?
C12 C17 C18 C8 2.0(11) . . . . ?
C16 C17 C18 C8 -176.0(11) . . . . ?
C7 C8 C18 C17 178.5(11) . . . . ?
C9 C8 C18 C17 -0.1(10) . . . . ?
C7 C8 C18 C19 -60.7(15) . . . . ?
C9 C8 C18 C19 120.7(10) . . . . ?
C7 C8 C18 C25 58.5(15) . . . . ?
C9 C8 C18 C25 -120.1(10) . . . . ?
C17 C18 C19 C20 58.7(12) . . . . ?
C25 C18 C19 C20 -174.2(9) . . . . ?
C8 C18 C19 C20 -53.8(12) . . . . ?
C18 C19 C20 C21 179.5(9) . . . . ?
C19 C20 C21 C22 179.5(11) . . . . ?
C20 C21 C22 C23 176.8(12) . . . . ?
C21 C22 C23 C24 179.9(17) . . . . ?
C17 C18 C25 C26 -51.5(14) . . . . ?
C19 C18 C25 C26 -178.8(10) . . . . ?
C8 C18 C25 C26 60.2(14) . . . . ?
C18 C25 C26 C27 -175.3(12) . . . . ?
C25 C26 C27 C28 -174.5(14) . . . . ?
C26 C27 C28 C29 174(2) . . . . ?
C27 C28 C29 C30 56(4) . . . . ?
